data_4517696
loop_
_publ_author_name
'Fast, Caleb D.'
'Jones, Caleb A. H.'
'Schley, Nathan D.'

_publ_section_title
;
 Selectivity and Mechanism of Iridium-Catalyzed Cyclohexyl Methyl Ether
 Cleavage
;
_journal_name_full 'ACS Catalysis'
_journal_page_first 6450
_journal_page_last 6456
_journal_paper_doi 10.1021/acscatal.0c01718
_journal_year 2020
_chemical_absolute_configuration ad
_chemical_formula_moiety 'C25 H44 O3'
_chemical_formula_sum 'C25 H44 O3'
_chemical_formula_weight 392.60
_space_group_crystal_system monoclinic
_space_group_IT_number 4
_space_group_name_Hall 'P 2yb'
_space_group_name_H-M_alt 'P 1 21 1'
_atom_sites_solution_hydrogens geom
_atom_sites_solution_primary dual
_audit_creation_date 2019-08-16
_audit_creation_method
;
Olex2 1.2
(compiled 2018.05.29 svn.r3508 for OlexSys, GUI svn.r5506)
;
_cell_angle_alpha 90
_cell_angle_beta 95.6028(9)
_cell_angle_gamma 90
_cell_formula_units_Z 2
_cell_length_a 12.21766(11)
_cell_length_b 7.39922(9)
_cell_length_c 12.74257(13)
_cell_measurement_reflns_used 8966
_cell_measurement_temperature 99.98(10)
_cell_measurement_theta_max 73.0130
_cell_measurement_theta_min 3.4650
_cell_volume 1146.44(2)
_computing_cell_refinement 'CrysAlisPro 1.171.38.46 (Rigaku OD, 2015)'
_computing_data_collection 'CrysAlisPro 1.171.38.46 (Rigaku OD, 2015)'
_computing_data_reduction 'CrysAlisPro 1.171.38.46 (Rigaku OD, 2015)'
_computing_molecular_graphics 'Olex2 (Dolomanov et al., 2009)'
_computing_publication_material 'Olex2 (Dolomanov et al., 2009)'
_computing_structure_refinement 'ShelXL (Sheldrick, 2015)'
_computing_structure_solution 'ShelXT (Sheldrick, 2015)'
_diffrn_ambient_environment N~2~
_diffrn_ambient_temperature 99.98(10)
_diffrn_detector 'CCD plate'
_diffrn_detector_area_resol_mean 8.1506
_diffrn_detector_type EosS2
_diffrn_measured_fraction_theta_full 1.000
_diffrn_measured_fraction_theta_max 0.993
_diffrn_measurement_details
;
List of Runs (angles in degrees, time in seconds):

  # Type    Start    End  Width  t~exp~   \w     \q     \k     \f   Frames
--------------------------------------------------------------------------
  1  \w   -104.00 -20.00   1.00    2.00    --  -37.09 -57.00   0.00   84
  2  \w    -56.00  32.00   1.00    2.00    --  -37.09  38.00 -90.00   88
  3  \w    -64.00  30.00   1.00    2.00    --  -37.09  77.00-150.00   94
  4  \w   -104.00 -20.00   1.00    2.00    --  -37.09 -57.00-150.00   84
  5  \w   -106.00 -18.00   1.00    2.00    --  -37.09 -38.00 -90.00   88
  6  \w    -54.00  30.00   1.00    2.00    --  -37.09  57.00 -90.00   84
  7  \w    -66.00  34.00   1.00    2.00    --  -37.09  19.00-180.00  100
  8  \w   -104.00 -20.00   1.00    2.00    --  -37.09 -57.00 -90.00   84
  9  \w    -66.00  34.00   1.00    2.00    --  -37.09  19.00  90.00  100
 10  \w     20.00 104.00   1.00    2.00    --   37.09  57.00-180.00   84
 11  \w      8.00 108.00   1.00    2.00    --   37.09  19.00 150.00  100
 12  \w     18.00 106.00   1.00    2.00    --   37.09  38.00-120.00   88
 13  \w     43.00 139.00   1.00    8.00    --  111.00 -80.00 134.97   96
 14  \w     73.00 178.00   1.00    8.00    --  111.00  15.00 -30.00  105
 15  \w     84.00 178.00   1.00    8.00    --  111.00  77.00 -90.00   94
 16  \w     90.00 178.00   1.00    8.00    --  111.00  30.00 -30.00   88
 17  \w     90.00 178.00   1.00    8.00    --  111.00  30.00-120.00   88
 18  \w     93.00 178.00   1.00    8.00    --  111.00  61.00 -90.00   85
 19  \w     93.00 178.00   1.00    8.00    --  111.00  61.00-180.00   85
 20  \w     94.00 178.00   1.00    8.00    --  111.00  45.00 -30.00   84
 21  \w     41.00 132.00   1.00    8.00    --  111.00 -30.00-180.00   91
 22  \w     84.00 178.00   1.00    8.00    --  111.00  77.00-150.00   94
 23  \w     94.00 178.00   1.00    8.00    --  111.00  45.00-180.00   84
 24  \w     93.00 127.00   1.00    8.00    --  111.00  61.00-150.00   34
 25  \w    147.00 178.00   1.00    8.00    --  111.00  45.00   0.00   31
 26  \w     74.00 107.00   1.00    8.00    --  111.00  15.00-120.00   33
 27  \w    132.00 178.00   1.00    8.00    --  111.00  77.00-120.00   46
 28  \w     84.00 113.00   1.00    8.00    --  111.00  77.00 -60.00   29
 29  \w     84.00 111.00   1.00    8.00    --  111.00  77.00-120.00   27
 30  \w     84.00 111.00   1.00    8.00    --  111.00  77.00-180.00   27
 31  \w     90.00 178.00   1.00    8.00    --  111.00  30.00  60.00   88
 32  \w     93.00 120.00   1.00    8.00    --  111.00  61.00-120.00   27
 33  \w    123.00 178.00   1.00    8.00    --  111.00  61.00 -60.00   55
 34  \w     90.00 120.00   1.00    8.00    --  111.00  30.00 -90.00   30
 35  \w     95.00 131.00   1.00    8.00    --  111.00  45.00-150.00   36
 36  \w     98.00 125.00   1.00    8.00    --  111.00  45.00-120.00   27
 37  \w     97.00 149.00   1.00    8.00    --  111.00  45.00 -60.00   52
 38  \w     49.00 109.00   1.00    8.00    --  111.00 -61.00 150.00   60
 39  \w     43.00  71.00   1.00    8.00    --  111.00 -77.00 -90.00   28
 40  \w    -33.00  -8.00   1.00    2.00    --  -37.09 -19.00 120.00   25
 41  \w     29.00  55.00   1.00    2.00    --   37.09  57.00-150.00   26
 42  \w     94.00 120.00   1.00    8.00    --  111.00  45.00 -90.00   26
 43  \w     93.00 119.00   1.00    8.00    --  111.00  61.00 -60.00   26
 44  \w     94.00 119.00   1.00    8.00    --  111.00  45.00 -60.00   25
;
_diffrn_measurement_device 'four-circle diffractometer'
_diffrn_measurement_device_type 'SuperNova, Dual, Cu at zero, EosS2'
_diffrn_measurement_method '\w scans'
_diffrn_orient_matrix_type 'CrysAlisPro convention (1999,Acta A55,543-557)'
_diffrn_orient_matrix_UB_11 -0.1259191000
_diffrn_orient_matrix_UB_12 0.0169382000
_diffrn_orient_matrix_UB_13 -0.0214324000
_diffrn_orient_matrix_UB_21 0.0137611000
_diffrn_orient_matrix_UB_22 0.0943461000
_diffrn_orient_matrix_UB_23 -0.1056692000
_diffrn_orient_matrix_UB_31 -0.0045433000
_diffrn_orient_matrix_UB_32 -0.1848005000
_diffrn_orient_matrix_UB_33 -0.0558799000
_diffrn_radiation_monochromator mirror
_diffrn_radiation_probe x-ray
_diffrn_radiation_type CuK\a
_diffrn_radiation_wavelength 1.54184
_diffrn_reflns_av_R_equivalents 0.0298
_diffrn_reflns_av_unetI/netI 0.0285
_diffrn_reflns_Laue_measured_fraction_full 1.000
_diffrn_reflns_Laue_measured_fraction_max 0.993
_diffrn_reflns_limit_h_max 15
_diffrn_reflns_limit_h_min -15
_diffrn_reflns_limit_k_max 8
_diffrn_reflns_limit_k_min -9
_diffrn_reflns_limit_l_max 14
_diffrn_reflns_limit_l_min -15
_diffrn_reflns_number 15372
_diffrn_reflns_point_group_measured_fraction_full 0.946
_diffrn_reflns_point_group_measured_fraction_max 0.932
_diffrn_reflns_theta_full 67.684
_diffrn_reflns_theta_max 73.259
_diffrn_reflns_theta_min 3.485
_diffrn_source 'micro-focus sealed X-ray tube'
_diffrn_source_type 'SuperNova (Cu) X-ray Source'
_exptl_absorpt_coefficient_mu 0.556
_exptl_absorpt_correction_T_max 1.000
_exptl_absorpt_correction_T_min 0.813
_exptl_absorpt_correction_type gaussian
_exptl_absorpt_process_details
;
CrysAlisPro 1.171.38.46 (Rigaku Oxford Diffraction, 2015)
Numerical absorption correction based on gaussian integration over
			a multifaceted crystal model
Empirical absorption correction using spherical harmonics,
 implemented in SCALE3 ABSPACK scaling algorithm.
;
_exptl_crystal_colour colourless
_exptl_crystal_colour_primary colourless
_exptl_crystal_density_diffrn 1.137
_exptl_crystal_description needle
_exptl_crystal_F_000 436
_exptl_crystal_size_max 0.269
_exptl_crystal_size_mid 0.04
_exptl_crystal_size_min 0.025
_refine_diff_density_max 0.218
_refine_diff_density_min -0.159
_refine_diff_density_rms 0.034
_refine_ls_abs_structure_details
;
 Flack x determined using 1663 quotients [(I+)-(I-)]/[(I+)+(I-)]
 (Parsons, Flack and Wagner, Acta Cryst. B69 (2013) 249-259).
;
_refine_ls_abs_structure_Flack 0.14(10)
_refine_ls_extinction_method none
_refine_ls_goodness_of_fit_ref 1.045
_refine_ls_hydrogen_treatment constr
_refine_ls_matrix_type full
_refine_ls_number_parameters 259
_refine_ls_number_reflns 4287
_refine_ls_number_restraints 1
_refine_ls_restrained_S_all 1.045
_refine_ls_R_factor_all 0.0345
_refine_ls_R_factor_gt 0.0321
_refine_ls_shift/su_max 0.000
_refine_ls_shift/su_mean 0.000
_refine_ls_structure_factor_coef Fsqd
_refine_ls_weighting_details 'w=1/[\s^2^(Fo^2^)+(0.0455P)^2^+0.1275P] where P=(Fo^2^+2Fc^2^)/3'
_refine_ls_weighting_scheme calc
_refine_ls_wR_factor_gt 0.0807
_refine_ls_wR_factor_ref 0.0828
_reflns_Friedel_coverage 0.736
_reflns_Friedel_fraction_full 0.882
_reflns_Friedel_fraction_max 0.859
_reflns_number_gt 4069
_reflns_number_total 4287
_reflns_threshold_expression 'I > 2\s(I)'
_cod_data_source_file cs0c01718_si_002.cif
_cod_data_source_block 16a
_cod_depositor_comments 'Adding full bibliography for 4517689--4517702.cif.'
_cod_database_code 4517696
_shelx_shelxl_version_number 2018/1
_chemical_oxdiff_formula C25H44O3
_shelx_space_group_comment
;
The symmetry employed for this shelxl refinement is uniquely defined
by the following loop, which should always be used as a source of
symmetry information in preference to the above space-group names.
They are only intended as comments.
;
_reflns_odcompleteness_completeness 100.00
_reflns_odcompleteness_iscentric 1
_reflns_odcompleteness_theta 68.13
_olex2_refinement_description
;
1. Fixed Uiso
 At 1.2 times of:
  All C(H) groups, All C(H,H) groups
 At 1.5 times of:
  All C(H,H,H) groups, All O(H) groups
2.a Ternary CH refined with riding coordinates:
 C3(H3A), C5(H5), C8(H8), C9(H9), C12(H12), C14(H14), C17(H17), C20(H20)
2.b Secondary CH2 refined with riding coordinates:
 C1(H1A,H1B), C2(H2A,H2B), C4(H4A,H4B), C6(H6A,H6B), C7(H7A,H7B), C11(H11A,
 H11B), C15(H15A,H15B), C16(H16A,H16B), C22(H22A,H22B), C23(H23A,H23B),
 C24(H24A,H24B)
2.c Idealised Me refined as rotating group:
 C18(H18A,H18B,H18C), C19(H19A,H19B,H19C), C21(H21A,H21B,H21C), C00S(H00A,H00B,
 H00C)
2.d Idealised tetrahedral OH refined as rotating group:
 O1(H1), O3(H3)
;
_olex2_date_sample_data_collection 2019-08-09
_olex2_exptl_crystal_mounting_method 'mounted in a polyimide loop'
_olex2_submission_special_instructions 'No special instructions were received'
_oxdiff_exptl_absorpt_empirical_details
;
Empirical correction (ABSPACK) includes:
- Absorption correction using spherical harmonics
- Frame scaling
;
_oxdiff_exptl_absorpt_empirical_full_max 1.191
_oxdiff_exptl_absorpt_empirical_full_min 0.839

loop_
_space_group_symop_operation_xyz
'x, y, z'
'-x, y+1/2, -z'

loop_
_atom_site_label
_atom_site_type_symbol
_atom_site_fract_x
_atom_site_fract_y
_atom_site_fract_z
_atom_site_U_iso_or_equiv
_atom_site_adp_type
_atom_site_occupancy
_atom_site_site_symmetry_order
_atom_site_calc_flag
_atom_site_refinement_flags_posn
_atom_site_refinement_flags_adp
_atom_site_refinement_flags_occupancy
_atom_site_disorder_assembly
_atom_site_disorder_group
O1 O 0.12270(10) 0.7738(2) -0.05602(10) 0.0242(3) Uani 1 1 d . . . . .
H1 H 0.113940 0.883226 -0.050877 0.036 Uiso 1 1 calc GR . . . .
O2 O 0.12765(10) 0.36275(19) 0.31293(10) 0.0215(3) Uani 1 1 d . . . . .
O3 O 0.04604(11) 0.1241(2) 0.95193(11) 0.0273(3) Uani 1 1 d . . . . .
H3 H -0.002058 0.142035 0.991322 0.041 Uiso 1 1 calc GR . . . .
C1 C 0.35386(14) 0.4686(3) 0.04099(14) 0.0219(4) Uani 1 1 d . . . . .
H1A H 0.403494 0.487509 -0.012935 0.026 Uiso 1 1 calc R . . . .
H1B H 0.352566 0.340131 0.055956 0.026 Uiso 1 1 calc R . . . .
C2 C 0.23883(14) 0.5283(3) -0.00192(14) 0.0219(4) Uani 1 1 d . . . . .
H2A H 0.216272 0.461921 -0.066044 0.026 Uiso 1 1 calc R . . . .
H2B H 0.187468 0.500431 0.049226 0.026 Uiso 1 1 calc R . . . .
C3 C 0.23531(14) 0.7296(3) -0.02518(14) 0.0213(4) Uani 1 1 d . . . . .
H3A H 0.278540 0.753721 -0.084509 0.026 Uiso 1 1 calc R . . . .
C4 C 0.28253(14) 0.8400(3) 0.06958(13) 0.0196(3) Uani 1 1 d . . . . .
H4A H 0.232240 0.834246 0.123869 0.024 Uiso 1 1 calc R . . . .
H4B H 0.287954 0.965406 0.048499 0.024 Uiso 1 1 calc R . . . .
C5 C 0.39702(13) 0.7743(3) 0.11629(13) 0.0191(4) Uani 1 1 d . . . . .
H5 H 0.447922 0.794191 0.062564 0.023 Uiso 1 1 calc R . . . .
C6 C 0.43862(14) 0.8875(3) 0.21307(14) 0.0206(4) Uani 1 1 d . . . . .
H6A H 0.515431 0.859643 0.232969 0.025 Uiso 1 1 calc R . . . .
H6B H 0.433383 1.014749 0.195005 0.025 Uiso 1 1 calc R . . . .
C7 C 0.37240(14) 0.8507(3) 0.30676(14) 0.0192(3) Uani 1 1 d . . . . .
H7A H 0.298033 0.895283 0.290345 0.023 Uiso 1 1 calc R . . . .
H7B H 0.405163 0.916692 0.367702 0.023 Uiso 1 1 calc R . . . .
C8 C 0.36802(13) 0.6492(3) 0.33430(13) 0.0175(3) Uani 1 1 d . . . . .
H8 H 0.441968 0.608975 0.360971 0.021 Uiso 1 1 calc R . . . .
C9 C 0.32832(13) 0.5363(2) 0.23563(13) 0.0166(3) Uani 1 1 d . . . . .
H9 H 0.254153 0.579541 0.212095 0.020 Uiso 1 1 calc R . . . .
C10 C 0.39914(13) 0.5698(3) 0.14197(13) 0.0185(4) Uani 1 1 d . . . . .
C11 C 0.31618(14) 0.3370(3) 0.26393(13) 0.0199(4) Uani 1 1 d . . . . .
H11A H 0.387859 0.288896 0.289000 0.024 Uiso 1 1 calc R . . . .
H11B H 0.289546 0.270517 0.200939 0.024 Uiso 1 1 calc R . . . .
C12 C 0.23692(13) 0.3071(2) 0.34884(13) 0.0181(4) Uani 1 1 d . . . . .
H12 H 0.236038 0.178240 0.366461 0.022 Uiso 1 1 calc R . . . .
C13 C 0.27531(13) 0.4144(3) 0.44863(13) 0.0166(3) Uani 1 1 d . . . . .
C14 C 0.28957(13) 0.6145(3) 0.41911(13) 0.0179(3) Uani 1 1 d . . . . .
H14 H 0.216985 0.657377 0.390017 0.021 Uiso 1 1 calc R . . . .
C15 C 0.31365(15) 0.7058(3) 0.52691(14) 0.0240(4) Uani 1 1 d . . . . .
H15A H 0.294606 0.833039 0.523188 0.029 Uiso 1 1 calc R . . . .
H15B H 0.390603 0.693636 0.552890 0.029 Uiso 1 1 calc R . . . .
C16 C 0.23899(15) 0.6014(3) 0.59800(14) 0.0238(4) Uani 1 1 d . . . . .
H16A H 0.179471 0.678190 0.616478 0.029 Uiso 1 1 calc R . . . .
H16B H 0.281258 0.562462 0.662438 0.029 Uiso 1 1 calc R . . . .
C17 C 0.19228(13) 0.4345(3) 0.53378(13) 0.0186(3) Uani 1 1 d . . . . .
H17 H 0.121340 0.470252 0.497107 0.022 Uiso 1 1 calc R . . . .
C18 C 0.38263(13) 0.3289(3) 0.49912(14) 0.0213(4) Uani 1 1 d . . . . .
H18A H 0.441357 0.355487 0.456698 0.032 Uiso 1 1 calc GR . . . .
H18B H 0.373553 0.200297 0.503538 0.032 Uiso 1 1 calc GR . . . .
H18C H 0.399917 0.377457 0.568617 0.032 Uiso 1 1 calc GR . . . .
C19 C 0.51857(14) 0.5049(3) 0.16871(15) 0.0253(4) Uani 1 1 d . . . . .
H19A H 0.548036 0.557247 0.234410 0.038 Uiso 1 1 calc GR . . . .
H19B H 0.562323 0.541535 0.113820 0.038 Uiso 1 1 calc GR . . . .
H19C H 0.519683 0.375547 0.174558 0.038 Uiso 1 1 calc GR . . . .
C20 C 0.17154(14) 0.2693(3) 0.60255(14) 0.0206(4) Uani 1 1 d . . . . .
H20 H 0.242543 0.226905 0.635974 0.025 Uiso 1 1 calc R . . . .
C21 C 0.11703(17) 0.1138(3) 0.53764(16) 0.0287(4) Uani 1 1 d . . . . .
H21A H 0.054137 0.158508 0.494323 0.043 Uiso 1 1 calc GR . . . .
H21B H 0.094146 0.022338 0.584242 0.043 Uiso 1 1 calc GR . . . .
H21C H 0.168643 0.063137 0.493641 0.043 Uiso 1 1 calc GR . . . .
C22 C 0.09866(14) 0.3202(3) 0.69000(14) 0.0232(4) Uani 1 1 d . . . . .
H22A H 0.119064 0.439788 0.716219 0.028 Uiso 1 1 calc R . . . .
H22B H 0.022588 0.325108 0.660118 0.028 Uiso 1 1 calc R . . . .
C23 C 0.10829(15) 0.1871(3) 0.78221(15) 0.0234(4) Uani 1 1 d . . . . .
H23A H 0.098051 0.064879 0.755567 0.028 Uiso 1 1 calc R . . . .
H23B H 0.181255 0.195311 0.819439 0.028 Uiso 1 1 calc R . . . .
C24 C 0.02294(15) 0.2278(3) 0.85762(15) 0.0235(4) Uani 1 1 d . . . . .
H24A H 0.024187 0.355633 0.874589 0.028 Uiso 1 1 calc R . . . .
H24B H -0.049753 0.197885 0.824709 0.028 Uiso 1 1 calc R . . . .
C00S C 0.07333(16) 0.2388(3) 0.24094(15) 0.0312(5) Uani 1 1 d . . . . .
H00A H 0.105139 0.244665 0.175045 0.047 Uiso 1 1 calc GR . . . .
H00B H -0.003337 0.269032 0.229859 0.047 Uiso 1 1 calc GR . . . .
H00C H 0.081365 0.118674 0.269093 0.047 Uiso 1 1 calc GR . . . .

loop_
_atom_site_aniso_label
_atom_site_aniso_U_11
_atom_site_aniso_U_22
_atom_site_aniso_U_33
_atom_site_aniso_U_23
_atom_site_aniso_U_13
_atom_site_aniso_U_12
O1 0.0239(6) 0.0273(8) 0.0203(6) 0.0027(5) -0.0032(5) 0.0002(5)
O2 0.0187(6) 0.0235(7) 0.0209(6) -0.0008(5) -0.0055(4) -0.0025(5)
O3 0.0302(7) 0.0316(9) 0.0209(7) 0.0045(6) 0.0064(5) 0.0048(6)
C1 0.0263(9) 0.0202(11) 0.0196(8) -0.0031(7) 0.0043(7) 0.0013(7)
C2 0.0253(8) 0.0234(10) 0.0164(8) -0.0030(7) 0.0001(6) -0.0019(7)
C3 0.0217(8) 0.0256(11) 0.0166(8) 0.0003(7) 0.0016(6) -0.0022(7)
C4 0.0213(8) 0.0192(9) 0.0183(8) 0.0006(7) 0.0012(6) -0.0008(7)
C5 0.0167(7) 0.0216(10) 0.0192(8) -0.0007(7) 0.0028(6) -0.0015(7)
C6 0.0181(7) 0.0208(10) 0.0225(9) -0.0010(7) 0.0010(6) -0.0031(6)
C7 0.0184(7) 0.0189(9) 0.0199(8) -0.0027(6) 0.0001(6) -0.0014(7)
C8 0.0153(7) 0.0190(9) 0.0179(8) -0.0016(6) 0.0000(6) -0.0001(6)
C9 0.0158(7) 0.0162(9) 0.0174(8) -0.0018(6) 0.0000(6) 0.0010(6)
C10 0.0175(8) 0.0195(10) 0.0188(8) -0.0020(7) 0.0035(6) 0.0012(7)
C11 0.0229(8) 0.0187(9) 0.0177(8) -0.0022(7) 0.0002(6) 0.0013(7)
C12 0.0192(7) 0.0156(9) 0.0188(8) -0.0006(6) -0.0021(6) 0.0000(6)
C13 0.0144(7) 0.0189(9) 0.0160(8) -0.0004(6) -0.0012(6) 0.0008(6)
C14 0.0158(7) 0.0188(9) 0.0188(8) -0.0025(7) 0.0003(6) -0.0001(6)
C15 0.0264(9) 0.0246(11) 0.0212(9) -0.0066(7) 0.0044(7) -0.0063(7)
C16 0.0254(9) 0.0256(11) 0.0209(9) -0.0050(7) 0.0050(7) -0.0035(8)
C17 0.0165(7) 0.0213(10) 0.0179(8) -0.0019(7) 0.0005(6) 0.0007(7)
C18 0.0170(7) 0.0272(10) 0.0194(8) 0.0013(7) -0.0005(6) 0.0029(7)
C19 0.0198(8) 0.0294(11) 0.0270(9) -0.0001(7) 0.0037(7) 0.0048(8)
C20 0.0193(8) 0.0218(10) 0.0206(8) 0.0001(7) 0.0014(6) 0.0003(7)
C21 0.0353(10) 0.0268(11) 0.0242(9) -0.0008(8) 0.0042(7) -0.0077(8)
C22 0.0219(8) 0.0244(10) 0.0237(9) 0.0016(7) 0.0046(7) 0.0019(7)
C23 0.0251(9) 0.0221(10) 0.0231(9) 0.0007(7) 0.0028(7) 0.0010(7)
C24 0.0226(8) 0.0270(11) 0.0211(8) 0.0036(7) 0.0022(6) 0.0010(7)
C00S 0.0301(10) 0.0357(13) 0.0257(10) -0.0038(8) -0.0073(7) -0.0113(9)

loop_
_atom_type_symbol
_atom_type_description
_atom_type_scat_dispersion_real
_atom_type_scat_dispersion_imag
_atom_type_scat_source
C C 0.0181 0.0091 'International Tables Vol C Tables 4.2.6.8 and 6.1.1.4'
H H 0.0000 0.0000 'International Tables Vol C Tables 4.2.6.8 and 6.1.1.4'
O O 0.0492 0.0322 'International Tables Vol C Tables 4.2.6.8 and 6.1.1.4'

loop_
_exptl_crystal_face_index_h
_exptl_crystal_face_index_k
_exptl_crystal_face_index_l
_exptl_crystal_face_perp_dist
-8 0 1 0.0201
8 0 -1 0.0201
0 5 0 0.1448
0 -2 7 0.0494
0 -1 -8 0.0315
0 0 -8 0.0172
0 0 8 0.0082

loop_
_geom_angle_atom_site_label_1
_geom_angle_atom_site_label_2
_geom_angle_atom_site_label_3
_geom_angle
_geom_angle_site_symmetry_1
_geom_angle_site_symmetry_3
_geom_angle_publ_flag
C3 O1 H1 109.5 . . ?
C00S O2 C12 112.65(15) . . ?
C24 O3 H3 109.5 . . ?
H1A C1 H1B 107.7 . . ?
C2 C1 H1A 108.8 . . ?
C2 C1 H1B 108.8 . . ?
C2 C1 C10 113.69(14) . . ?
C10 C1 H1A 108.8 . . ?
C10 C1 H1B 108.8 . . ?
C1 C2 H2A 109.4 . . ?
C1 C2 H2B 109.4 . . ?
H2A C2 H2B 108.0 . . ?
C3 C2 C1 111.23(15) . . ?
C3 C2 H2A 109.4 . . ?
C3 C2 H2B 109.4 . . ?
O1 C3 C2 106.63(15) . . ?
O1 C3 H3A 108.8 . . ?
O1 C3 C4 111.97(15) . . ?
C2 C3 H3A 108.8 . . ?
C2 C3 C4 111.71(15) . . ?
C4 C3 H3A 108.8 . . ?
C3 C4 H4A 108.9 . . ?
C3 C4 H4B 108.9 . . ?
C3 C4 C5 113.27(15) . . ?
H4A C4 H4B 107.7 . . ?
C5 C4 H4A 108.9 . . ?
C5 C4 H4B 108.9 . . ?
C4 C5 H5 107.2 . . ?
C4 C5 C10 112.66(15) . . ?
C6 C5 C4 110.73(15) . . ?
C6 C5 H5 107.2 . . ?
C6 C5 C10 111.48(14) . . ?
C10 C5 H5 107.2 . . ?
C5 C6 H6A 109.3 . . ?
C5 C6 H6B 109.3 . . ?
H6A C6 H6B 107.9 . . ?
C7 C6 C5 111.76(14) . . ?
C7 C6 H6A 109.3 . . ?
C7 C6 H6B 109.3 . . ?
C6 C7 H7A 109.1 . . ?
C6 C7 H7B 109.1 . . ?
C6 C7 C8 112.59(15) . . ?
H7A C7 H7B 107.8 . . ?
C8 C7 H7A 109.1 . . ?
C8 C7 H7B 109.1 . . ?
C7 C8 H8 108.8 . . ?
C7 C8 C9 110.74(14) . . ?
C7 C8 C14 111.22(14) . . ?
C9 C8 H8 108.8 . . ?
C14 C8 H8 108.8 . . ?
C14 C8 C9 108.30(13) . . ?
C8 C9 H9 106.2 . . ?
C8 C9 C10 112.48(14) . . ?
C10 C9 H9 106.2 . . ?
C11 C9 C8 111.04(14) . . ?
C11 C9 H9 106.2 . . ?
C11 C9 C10 114.04(14) . . ?
C1 C10 C5 107.49(14) . . ?
C1 C10 C9 112.34(14) . . ?
C5 C10 C9 108.53(14) . . ?
C19 C10 C1 106.72(14) . . ?
C19 C10 C5 110.29(15) . . ?
C19 C10 C9 111.40(14) . . ?
C9 C11 H11A 109.0 . . ?
C9 C11 H11B 109.0 . . ?
C9 C11 C12 112.77(14) . . ?
H11A C11 H11B 107.8 . . ?
C12 C11 H11A 109.0 . . ?
C12 C11 H11B 109.0 . . ?
O2 C12 C11 111.49(14) . . ?
O2 C12 H12 108.8 . . ?
O2 C12 C13 108.49(13) . . ?
C11 C12 H12 108.8 . . ?
C13 C12 C11 110.29(14) . . ?
C13 C12 H12 108.8 . . ?
C12 C13 C14 109.12(14) . . ?
C12 C13 C17 117.29(13) . . ?
C12 C13 C18 108.24(14) . . ?
C14 C13 C17 100.03(14) . . ?
C18 C13 C14 112.63(14) . . ?
C18 C13 C17 109.46(13) . . ?
C8 C14 C13 115.20(14) . . ?
C8 C14 H14 106.5 . . ?
C13 C14 H14 106.5 . . ?
C15 C14 C8 118.61(14) . . ?
C15 C14 C13 102.76(14) . . ?
C15 C14 H14 106.5 . . ?
C14 C15 H15A 111.1 . . ?
C14 C15 H15B 111.1 . . ?
C14 C15 C16 103.37(15) . . ?
H15A C15 H15B 109.1 . . ?
C16 C15 H15A 111.1 . . ?
C16 C15 H15B 111.1 . . ?
C15 C16 H16A 110.3 . . ?
C15 C16 H16B 110.3 . . ?
C15 C16 C17 107.08(14) . . ?
H16A C16 H16B 108.6 . . ?
C17 C16 H16A 110.3 . . ?
C17 C16 H16B 110.3 . . ?
C13 C17 H17 107.4 . . ?
C16 C17 C13 102.18(13) . . ?
C16 C17 H17 107.4 . . ?
C20 C17 C13 118.26(15) . . ?
C20 C17 C16 113.72(14) . . ?
C20 C17 H17 107.4 . . ?
C13 C18 H18A 109.5 . . ?
C13 C18 H18B 109.5 . . ?
C13 C18 H18C 109.5 . . ?
H18A C18 H18B 109.5 . . ?
H18A C18 H18C 109.5 . . ?
H18B C18 H18C 109.5 . . ?
C10 C19 H19A 109.5 . . ?
C10 C19 H19B 109.5 . . ?
C10 C19 H19C 109.5 . . ?
H19A C19 H19B 109.5 . . ?
H19A C19 H19C 109.5 . . ?
H19B C19 H19C 109.5 . . ?
C17 C20 H20 108.3 . . ?
C17 C20 C22 110.92(15) . . ?
C21 C20 C17 112.10(15) . . ?
C21 C20 H20 108.3 . . ?
C21 C20 C22 108.84(15) . . ?
C22 C20 H20 108.3 . . ?
C20 C21 H21A 109.5 . . ?
C20 C21 H21B 109.5 . . ?
C20 C21 H21C 109.5 . . ?
H21A C21 H21B 109.5 . . ?
H21A C21 H21C 109.5 . . ?
H21B C21 H21C 109.5 . . ?
C20 C22 H22A 109.0 . . ?
C20 C22 H22B 109.0 . . ?
H22A C22 H22B 107.8 . . ?
C23 C22 C20 113.11(16) . . ?
C23 C22 H22A 109.0 . . ?
C23 C22 H22B 109.0 . . ?
C22 C23 H23A 109.5 . . ?
C22 C23 H23B 109.5 . . ?
H23A C23 H23B 108.1 . . ?
C24 C23 C22 110.70(15) . . ?
C24 C23 H23A 109.5 . . ?
C24 C23 H23B 109.5 . . ?
O3 C24 C23 109.55(15) . . ?
O3 C24 H24A 109.8 . . ?
O3 C24 H24B 109.8 . . ?
C23 C24 H24A 109.8 . . ?
C23 C24 H24B 109.8 . . ?
H24A C24 H24B 108.2 . . ?
O2 C00S H00A 109.5 . . ?
O2 C00S H00B 109.5 . . ?
O2 C00S H00C 109.5 . . ?
H00A C00S H00B 109.5 . . ?
H00A C00S H00C 109.5 . . ?
H00B C00S H00C 109.5 . . ?

loop_
_geom_bond_atom_site_label_1
_geom_bond_atom_site_label_2
_geom_bond_distance
_geom_bond_site_symmetry_2
_geom_bond_publ_flag
O1 H1 0.8200 . ?
O1 C3 1.431(2) . ?
O2 C12 1.429(2) . ?
O2 C00S 1.416(2) . ?
O3 H3 0.8200 . ?
O3 C24 1.430(2) . ?
C1 H1A 0.9700 . ?
C1 H1B 0.9700 . ?
C1 C2 1.523(2) . ?
C1 C10 1.544(2) . ?
C2 H2A 0.9700 . ?
C2 H2B 0.9700 . ?
C2 C3 1.518(3) . ?
C3 H3A 0.9800 . ?
C3 C4 1.524(2) . ?
C4 H4A 0.9700 . ?
C4 H4B 0.9700 . ?
C4 C5 1.544(2) . ?
C5 H5 0.9800 . ?
C5 C6 1.536(2) . ?
C5 C10 1.548(3) . ?
C6 H6A 0.9700 . ?
C6 H6B 0.9700 . ?
C6 C7 1.530(2) . ?
C7 H7A 0.9700 . ?
C7 H7B 0.9700 . ?
C7 C8 1.534(3) . ?
C8 H8 0.9800 . ?
C8 C9 1.548(2) . ?
C8 C14 1.535(2) . ?
C9 H9 0.9800 . ?
C9 C10 1.561(2) . ?
C9 C11 1.529(2) . ?
C10 C19 1.542(2) . ?
C11 H11A 0.9700 . ?
C11 H11B 0.9700 . ?
C11 C12 1.537(2) . ?
C12 H12 0.9800 . ?
C12 C13 1.533(2) . ?
C13 C14 1.542(3) . ?
C13 C17 1.563(2) . ?
C13 C18 1.539(2) . ?
C14 H14 0.9800 . ?
C14 C15 1.533(2) . ?
C15 H15A 0.9700 . ?
C15 H15B 0.9700 . ?
C15 C16 1.553(2) . ?
C16 H16A 0.9700 . ?
C16 H16B 0.9700 . ?
C16 C17 1.558(3) . ?
C17 H17 0.9800 . ?
C17 C20 1.539(3) . ?
C18 H18A 0.9600 . ?
C18 H18B 0.9600 . ?
C18 H18C 0.9600 . ?
C19 H19A 0.9600 . ?
C19 H19B 0.9600 . ?
C19 H19C 0.9600 . ?
C20 H20 0.9800 . ?
C20 C21 1.531(3) . ?
C20 C22 1.539(2) . ?
C21 H21A 0.9600 . ?
C21 H21B 0.9600 . ?
C21 H21C 0.9600 . ?
C22 H22A 0.9700 . ?
C22 H22B 0.9700 . ?
C22 C23 1.529(3) . ?
C23 H23A 0.9700 . ?
C23 H23B 0.9700 . ?
C23 C24 1.516(2) . ?
C24 H24A 0.9700 . ?
C24 H24B 0.9700 . ?
C00S H00A 0.9600 . ?
C00S H00B 0.9600 . ?
C00S H00C 0.9600 . ?

loop_
_exptl_oxdiff_crystal_face_indexfrac_h
_exptl_oxdiff_crystal_face_indexfrac_k
_exptl_oxdiff_crystal_face_indexfrac_l
_exptl_oxdiff_crystal_face_x
_exptl_oxdiff_crystal_face_y
_exptl_oxdiff_crystal_face_z
-7.9923 -0.0027 0.9974 0.9850 -0.2156 -0.0189
7.9923 0.0027 -0.9974 -0.9850 0.2156 0.0189
-0.0043 4.9964 0.0066 0.0850 0.4706 -0.9237
0.0024 -2.0008 6.9939 -0.1841 -0.9278 -0.0211
0.0001 -0.9967 -7.9974 0.1545 0.7510 0.6311
-0.0008 0.0026 -7.9960 0.1715 0.8452 0.4463
0.0008 -0.0026 7.9960 -0.1715 -0.8452 -0.4463
